data_2311425
loop_
_publ_author_name
'Shaibah, Mohammed A. E.'
'Yathirajan, Hemmige S.'
'Kumar, S. Madan'
'Byrappa, Kullaiah'
'Glidewell, Christopher'

_publ_section_title
;
 Crystal structures of
 <i>N</i>,<i>N</i>-dimethyl-(2-(2,2-diphen-yl)-2-prop-2-yn-yloxy)acet-oxy)ethyl-amine
 and
 <i>N</i>,<i>N</i>-dimethyl-(2-(2,2-diphen-yl)-2-prop-2-yn-yl--oxy)acet-oxy)ethyl-ammonium
 2,4,6-tri-nitro-phenolate.
;
_journal_coeditor_code BQ2403
_journal_issue 'Pt 10'
_journal_name_full 'Acta crystallographica. Section E, Crystallographic communications'
_journal_page_first 1488
_journal_page_last 1492
_journal_paper_doi 10.1107/S2056989017012968
_journal_volume 73
_journal_year 2017
_chemical_formula_iupac 'C21 H24 N O3, C6 H2 N3 O7'
_chemical_formula_moiety 'C21 H24 N O3 +, C6 H2 N3 O7 -'
_chemical_formula_sum 'C27 H26 N4 O10'
_chemical_formula_weight 566.52
_chemical_name_systematic
;
<i>N</i>,<i>N</i>-Dimethyl-[2-(2,2-diphenyl)-2-prop-2-ynyloxy\
acetoxy]ethylammonium 2,4,6-trinitrophenolate
;
_space_group_crystal_system triclinic
_space_group_IT_number 2
_space_group_name_Hall '-P 1'
_space_group_name_H-M_alt 'P -1'
_atom_sites_solution_hydrogens geom
_audit_creation_method SHELXL-2014
_cell_angle_alpha 85.099(3)
_cell_angle_beta 84.294(3)
_cell_angle_gamma 75.117(3)
_cell_formula_units_Z 2
_cell_length_a 7.5208(3)
_cell_length_b 8.3919(3)
_cell_length_c 22.2282(7)
_cell_measurement_reflns_used 4348
_cell_measurement_temperature 296(2)
_cell_measurement_theta_max 27.546
_cell_measurement_theta_min 2.356
_cell_volume 1346.50(9)
_computing_cell_refinement
;
CrystalClear (Rigaku, 2011)
;
_computing_data_collection
;
CrystalClear (Rigaku, 2011)
;
_computing_data_reduction
;
CrystalClear (Rigaku, 2011)
;
_computing_molecular_graphics
;
PLATON (Spek, 2009)
;
_computing_publication_material
;
SHELXL2014  (Sheldrick, 2015) and PLATON (Spek, 2009)
;
_computing_structure_refinement
;
SHELXL2014 (Sheldrick, 2015)
;
_computing_structure_solution
;
SHELXS86 (Sheldrick, 2008)
;
_diffrn_ambient_temperature 296(2)
_diffrn_measured_fraction_theta_full 0.993
_diffrn_measured_fraction_theta_max 0.870
_diffrn_measurement_device_type 'Rigaku Saturn724'
_diffrn_measurement_method '\f and \w scans'
_diffrn_radiation_type MoK\a
_diffrn_radiation_wavelength 0.71073
_diffrn_reflns_av_R_equivalents 0.0328
_diffrn_reflns_limit_h_max 10
_diffrn_reflns_limit_h_min -10
_diffrn_reflns_limit_k_max 9
_diffrn_reflns_limit_k_min -12
_diffrn_reflns_limit_l_max 31
_diffrn_reflns_limit_l_min -31
_diffrn_reflns_number 18671
_diffrn_reflns_theta_full 25.242
_diffrn_reflns_theta_max 31.142
_diffrn_reflns_theta_min 2.516
_diffrn_standards_decay_% 0
_diffrn_standards_interval_count 0
_diffrn_standards_interval_time 0
_diffrn_standards_number 0
_exptl_absorpt_coefficient_mu 0.108
_exptl_absorpt_correction_T_max 0.978
_exptl_absorpt_correction_T_min 0.949
_exptl_absorpt_correction_type multi-scan
_exptl_absorpt_process_details
;
(SADABS; Sheldrick,2003)
;
_exptl_crystal_colour colourless
_exptl_crystal_density_diffrn 1.397
_exptl_crystal_description block
_exptl_crystal_F_000 592
_exptl_crystal_size_max 0.230
_exptl_crystal_size_mid 0.210
_exptl_crystal_size_min 0.210
_refine_diff_density_max 0.273
_refine_diff_density_min -0.222
_refine_ls_extinction_method none
_refine_ls_goodness_of_fit_ref 1.048
_refine_ls_hydrogen_treatment constr
_refine_ls_matrix_type full
_refine_ls_number_parameters 390
_refine_ls_number_reflns 7547
_refine_ls_number_restraints 10
_refine_ls_restrained_S_all 1.047
_refine_ls_R_factor_all 0.0863
_refine_ls_R_factor_gt 0.0529
_refine_ls_shift/su_max 0.001
_refine_ls_shift/su_mean 0.000
_refine_ls_structure_factor_coef Fsqd
_refine_ls_weighting_details 'w=1/[\s^2^(Fo^2^)+(0.0499P)^2^+0.2103P] where P=(Fo^2^+2Fc^2^)/3'
_refine_ls_weighting_scheme calc
_refine_ls_wR_factor_gt 0.1158
_refine_ls_wR_factor_ref 0.1359
_reflns_number_gt 4973
_reflns_number_total 7547
_reflns_threshold_expression 'I > 2\s(I)'
_cod_data_source_file bq2403sup1.cif
_cod_data_source_block II
_cod_original_cell_volume 1346.51(9)
_cod_database_code 2311425
_shelx_space_group_comment
;
The symmetry employed for this shelxl refinement is uniquely defined
by the following loop, which should always be used as a source of
symmetry information in preference to the above space-group names.
They are only intended as comments.
;
_shelx_estimated_absorpt_t_min 0.975
_shelx_estimated_absorpt_t_max 0.978
_shelxl_version_number 2.014

loop_
_space_group_symop_operation_xyz
'x, y, z'
'-x, -y, -z'

loop_
_atom_site_type_symbol
_atom_site_label
_atom_site_fract_x
_atom_site_fract_y
_atom_site_fract_z
_atom_site_U_iso_or_equiv
_atom_site_adp_type
_atom_site_calc_flag
_atom_site_occupancy
_atom_site_disorder_assembly
_atom_site_disorder_group
N N1 0.6256(10) 0.4825(7) 0.6843(3) 0.0517(9) Uani d 0.654(11) A -1
H H1 0.7502 0.4253 0.6689 0.062 Uiso calc 0.654(11) A -1
C C111 0.5676(10) 0.3670(6) 0.7326(4) 0.0770(17) Uani d 0.654(11) A -1
H H11A 0.5826 0.2612 0.7166 0.115 Uiso calc 0.654(11) A -1
H H11B 0.4403 0.4105 0.7461 0.115 Uiso calc 0.654(11) A -1
H H11C 0.6424 0.3550 0.7660 0.115 Uiso calc 0.654(11) A -1
C C112 0.5108(16) 0.5096(11) 0.6316(3) 0.0809(18) Uani d 0.654(11) A -1
H H11D 0.3834 0.5528 0.6451 0.121 Uiso calc 0.654(11) A -1
H H11E 0.5252 0.4067 0.6136 0.121 Uiso calc 0.654(11) A -1
H H11F 0.5499 0.5870 0.6022 0.121 Uiso calc 0.654(11) A -1
C C1 0.6438(8) 0.6401(8) 0.7067(4) 0.0500(9) Uani d 0.654(11) A -1
H H1A 0.7169 0.6903 0.6760 0.060 Uiso calc 0.654(11) A -1
H H1B 0.7123 0.6133 0.7425 0.060 Uiso calc 0.654(11) A -1
C C2 0.4667(11) 0.7662(7) 0.7221(4) 0.0448(9) Uani d 0.654(11) A -1
H H2A 0.4931 0.8687 0.7308 0.054 Uiso calc 0.654(11) A -1
H H2B 0.3907 0.7882 0.6881 0.054 Uiso calc 0.654(11) A -1
O O11 0.36983(14) 0.70288(12) 0.77457(5) 0.0435(3) Uani d 0.654(11) A -1
N N21 0.612(2) 0.4863(14) 0.6728(5) 0.0517(9) Uani d 0.346(11) A -2
H H21 0.7335 0.4177 0.6599 0.062 Uiso calc 0.346(11) A -2
C C211 0.5119(18) 0.3703(13) 0.7068(6) 0.0770(17) Uani d 0.346(11) A -2
H H21A 0.3918 0.4310 0.7220 0.115 Uiso calc 0.346(11) A -2
H H21B 0.5804 0.3152 0.7401 0.115 Uiso calc 0.346(11) A -2
H H21C 0.4992 0.2901 0.6803 0.115 Uiso calc 0.346(11) A -2
C C212 0.526(3) 0.558(2) 0.6156(6) 0.0809(18) Uani d 0.346(11) A -2
H H21D 0.5839 0.6415 0.5975 0.121 Uiso calc 0.346(11) A -2
H H21E 0.3966 0.6054 0.6245 0.121 Uiso calc 0.346(11) A -2
H H21F 0.5424 0.4720 0.5881 0.121 Uiso calc 0.346(11) A -2
C C21 0.6478(14) 0.6122(18) 0.7103(7) 0.0500(9) Uani d 0.346(11) A -2
H H21G 0.7460 0.6556 0.6890 0.060 Uiso calc 0.346(11) A -2
H H21H 0.6932 0.5566 0.7479 0.060 Uiso calc 0.346(11) A -2
C C22 0.488(2) 0.7555(13) 0.7256(7) 0.0448(9) Uani d 0.346(11) A -2
H H22A 0.5327 0.8455 0.7378 0.054 Uiso calc 0.346(11) A -2
H H22B 0.4187 0.7945 0.6904 0.054 Uiso calc 0.346(11) A -2
O O21 0.36983(14) 0.70288(12) 0.77457(5) 0.0435(3) Uani d 0.346(11) A -2
C C11 0.2198(2) 0.81409(17) 0.79625(6) 0.0359(3) Uani d 1 . .
O O12 0.16787(16) 0.94998(13) 0.77343(5) 0.0506(3) Uani d 1 . .
C C12 0.13145(19) 0.74885(17) 0.85597(6) 0.0335(3) Uani d 1 . .
O O13 -0.04211(13) 0.86286(12) 0.87024(4) 0.0367(2) Uani d 1 . .
C C14 -0.1829(2) 0.8619(2) 0.83189(8) 0.0481(4) Uani d 1 . .
H H14A -0.2176 0.7577 0.8386 0.058 Uiso calc 1 . .
H H14B -0.1365 0.8725 0.7898 0.058 Uiso calc 1 . .
C C15 -0.3429(2) 0.9967(2) 0.84437(7) 0.0472(4) Uani d 1 . .
C C16 -0.4802(3) 1.0991(3) 0.85172(10) 0.0723(6) Uani d 1 . .
H H16 -0.5894 1.1806 0.8576 0.087 Uiso calc 1 . .
C C121 0.25642(19) 0.75762(17) 0.90515(6) 0.0348(3) Uani d 1 . .
C C122 0.2015(2) 0.87452(19) 0.94821(7) 0.0421(4) Uani d 1 . .
H H122 0.0868 0.9497 0.9473 0.051 Uiso calc 1 . .
C C123 0.3161(3) 0.8801(2) 0.99240(8) 0.0543(4) Uani d 1 . .
H H123 0.2772 0.9580 1.0214 0.065 Uiso calc 1 . .
C C124 0.4869(3) 0.7715(3) 0.99388(9) 0.0593(5) Uani d 1 . .
H H124 0.5638 0.7762 1.0236 0.071 Uiso calc 1 . .
C C125 0.5439(2) 0.6557(2) 0.95124(9) 0.0568(5) Uani d 1 . .
H H125 0.6600 0.5826 0.9519 0.068 Uiso calc 1 . .
C C126 0.4292(2) 0.6476(2) 0.90731(8) 0.0471(4) Uani d 1 . .
H H126 0.4680 0.5678 0.8790 0.056 Uiso calc 1 . .
C C131 0.1025(2) 0.57518(17) 0.85444(6) 0.0357(3) Uani d 1 . .
C C132 0.0746(2) 0.48827(19) 0.90896(7) 0.0443(4) Uani d 1 . .
H H132 0.0871 0.5313 0.9451 0.053 Uiso calc 1 . .
C C133 0.0288(3) 0.3393(2) 0.91052(8) 0.0537(4) Uani d 1 . .
H H133 0.0097 0.2832 0.9475 0.064 Uiso calc 1 . .
C C134 0.0110(3) 0.2730(2) 0.85755(9) 0.0540(4) Uani d 1 . .
H H134 -0.0201 0.1724 0.8587 0.065 Uiso calc 1 . .
C C135 0.0395(2) 0.3566(2) 0.80287(8) 0.0497(4) Uani d 1 . .
H H135 0.0295 0.3116 0.7669 0.060 Uiso calc 1 . .
C C136 0.0830(2) 0.50791(19) 0.80123(7) 0.0424(4) Uani d 1 . .
H H136 0.0994 0.5648 0.7642 0.051 Uiso calc 1 . .
C C31 1.0191(2) 0.18823(19) 0.61774(7) 0.0424(4) Uani d 1 . .
O O31 0.93492(18) 0.25416(15) 0.66415(5) 0.0584(3) Uani d 1 . .
C C32 1.0549(2) 0.01354(19) 0.60957(7) 0.0426(4) Uani d 1 . .
N N32 0.9763(2) -0.08842(19) 0.65583(6) 0.0529(4) Uani d 1 . .
O O32 0.8237(2) -0.03049(19) 0.68053(7) 0.0753(4) Uani d 1 . .
O O33 1.0676(2) -0.22946(16) 0.66751(6) 0.0688(4) Uani d 1 . .
C C33 1.1556(2) -0.0640(2) 0.56099(7) 0.0450(4) Uani d 1 . .
H H33 1.1750 -0.1773 0.5585 0.054 Uiso calc 1 . .
C C34 1.2283(2) 0.0300(2) 0.51549(7) 0.0435(4) Uani d 1 . .
N N34 1.3347(2) -0.0478(2) 0.46332(7) 0.0558(4) Uani d 1 . .
O O34 1.3586(2) -0.19701(19) 0.46114(7) 0.0872(5) Uani d 1 . .
O O35 1.3986(2) 0.0377(2) 0.42408(6) 0.0740(4) Uani d 1 . .
C C35 1.2027(2) 0.1978(2) 0.51881(7) 0.0438(4) Uani d 1 . .
H H35 1.2539 0.2590 0.4882 0.053 Uiso calc 1 . .
C C36 1.1010(2) 0.27324(19) 0.56788(7) 0.0429(4) Uani d 1 . .
N N36 1.0748(2) 0.45097(18) 0.56790(7) 0.0525(4) Uani d 1 . .
O O36 1.1884(2) 0.51340(17) 0.53894(7) 0.0749(4) Uani d 1 . .
O O37 0.9371(2) 0.53363(16) 0.59497(7) 0.0786(5) Uani d 1 . .

loop_
_atom_site_aniso_label
_atom_site_aniso_U_11
_atom_site_aniso_U_22
_atom_site_aniso_U_33
_atom_site_aniso_U_12
_atom_site_aniso_U_13
_atom_site_aniso_U_23
N1 0.0486(13) 0.0446(9) 0.057(2) -0.0052(9) 0.0087(16) -0.0119(13)
C111 0.074(4) 0.0484(13) 0.099(4) -0.012(2) 0.027(3) -0.006(3)
C112 0.080(2) 0.080(5) 0.082(4) -0.004(3) -0.015(4) -0.038(3)
C1 0.0448(9) 0.050(2) 0.0532(12) -0.0107(12) 0.0077(9) -0.0113(16)
C2 0.048(2) 0.0416(11) 0.0435(12) -0.0126(11) 0.0092(14) -0.0078(8)
O11 0.0461(6) 0.0387(6) 0.0399(5) -0.0045(5) 0.0090(5) -0.0042(4)
N21 0.0486(13) 0.0446(9) 0.057(2) -0.0052(9) 0.0087(16) -0.0119(13)
C211 0.074(4) 0.0484(13) 0.099(4) -0.012(2) 0.027(3) -0.006(3)
C212 0.080(2) 0.080(5) 0.082(4) -0.004(3) -0.015(4) -0.038(3)
C21 0.0448(9) 0.050(2) 0.0532(12) -0.0107(12) 0.0077(9) -0.0113(16)
C22 0.048(2) 0.0416(11) 0.0435(12) -0.0126(11) 0.0092(14) -0.0078(8)
O21 0.0461(6) 0.0387(6) 0.0399(5) -0.0045(5) 0.0090(5) -0.0042(4)
C11 0.0409(7) 0.0302(7) 0.0364(7) -0.0080(6) 0.0004(6) -0.0075(6)
O12 0.0616(7) 0.0322(6) 0.0510(6) -0.0049(5) 0.0082(6) 0.0000(5)
C12 0.0359(7) 0.0290(7) 0.0339(7) -0.0051(6) 0.0007(6) -0.0065(5)
O13 0.0348(5) 0.0349(5) 0.0388(5) -0.0034(4) -0.0026(4) -0.0105(4)
C14 0.0429(8) 0.0521(10) 0.0487(9) -0.0054(7) -0.0086(7) -0.0133(7)
C15 0.0421(8) 0.0545(10) 0.0431(8) -0.0085(8) -0.0046(7) -0.0029(7)
C16 0.0510(11) 0.0828(15) 0.0684(13) 0.0096(10) -0.0043(10) -0.0039(11)
C121 0.0382(7) 0.0324(7) 0.0353(7) -0.0126(6) 0.0000(6) -0.0021(5)
C122 0.0470(8) 0.0407(8) 0.0404(8) -0.0128(7) -0.0029(7) -0.0075(6)
C123 0.0671(11) 0.0556(11) 0.0463(9) -0.0224(9) -0.0085(8) -0.0102(8)
C124 0.0611(11) 0.0720(13) 0.0535(10) -0.0282(10) -0.0186(9) 0.0002(9)
C125 0.0436(9) 0.0635(12) 0.0617(11) -0.0107(8) -0.0124(8) 0.0069(9)
C126 0.0444(8) 0.0451(9) 0.0489(9) -0.0054(7) -0.0041(7) -0.0047(7)
C131 0.0365(7) 0.0306(7) 0.0389(7) -0.0065(6) -0.0001(6) -0.0060(6)
C132 0.0551(9) 0.0370(8) 0.0417(8) -0.0146(7) 0.0026(7) -0.0051(6)
C133 0.0647(11) 0.0384(9) 0.0575(10) -0.0171(8) 0.0051(9) 0.0012(7)
C134 0.0572(10) 0.0334(8) 0.0741(12) -0.0151(8) -0.0045(9) -0.0078(8)
C135 0.0547(10) 0.0379(9) 0.0589(10) -0.0094(8) -0.0123(8) -0.0148(7)
C136 0.0496(9) 0.0359(8) 0.0419(8) -0.0091(7) -0.0057(7) -0.0058(6)
C31 0.0410(8) 0.0420(8) 0.0398(8) -0.0002(7) -0.0074(6) -0.0044(6)
O31 0.0670(8) 0.0537(7) 0.0424(6) 0.0041(6) 0.0043(6) -0.0061(5)
C32 0.0416(8) 0.0405(8) 0.0443(8) -0.0074(7) -0.0084(7) 0.0011(6)
N32 0.0600(9) 0.0550(9) 0.0464(8) -0.0180(8) -0.0134(7) 0.0032(6)
O32 0.0622(9) 0.0881(11) 0.0710(9) -0.0208(8) 0.0053(7) 0.0144(8)
O33 0.0942(10) 0.0463(7) 0.0640(8) -0.0138(7) -0.0185(7) 0.0094(6)
C33 0.0454(8) 0.0371(8) 0.0520(9) -0.0041(7) -0.0133(7) -0.0073(7)
C34 0.0393(8) 0.0450(9) 0.0441(8) -0.0031(7) -0.0043(7) -0.0124(7)
N34 0.0474(8) 0.0617(10) 0.0562(9) -0.0045(7) -0.0035(7) -0.0219(8)
O34 0.0967(12) 0.0629(9) 0.0981(12) -0.0099(8) 0.0170(9) -0.0424(8)
O35 0.0716(9) 0.0897(11) 0.0557(8) -0.0140(8) 0.0126(7) -0.0159(7)
C35 0.0423(8) 0.0445(9) 0.0428(8) -0.0071(7) -0.0033(7) -0.0037(6)
C36 0.0465(8) 0.0358(8) 0.0451(8) -0.0061(7) -0.0056(7) -0.0057(6)
N36 0.0639(9) 0.0414(8) 0.0504(8) -0.0098(7) -0.0026(7) -0.0064(6)
O36 0.0896(10) 0.0533(8) 0.0851(10) -0.0293(8) 0.0079(9) -0.0052(7)
O37 0.0959(11) 0.0432(7) 0.0824(10) 0.0016(7) 0.0185(8) -0.0132(7)

loop_
_atom_type_symbol
_atom_type_description
_atom_type_scat_dispersion_real
_atom_type_scat_dispersion_imag
_atom_type_scat_source
C C 0.0033 0.0016 'International Tables Vol C Tables 4.2.6.8 and 6.1.1.4'
H H 0.0000 0.0000 'International Tables Vol C Tables 4.2.6.8 and 6.1.1.4'
N N 0.0061 0.0033 'International Tables Vol C Tables 4.2.6.8 and 6.1.1.4'
O O 0.0106 0.0060 'International Tables Vol C Tables 4.2.6.8 and 6.1.1.4'

loop_
_geom_angle_atom_site_label_1
_geom_angle_atom_site_label_2
_geom_angle_atom_site_label_3
_geom_angle
C111 N1 C112 112.0(3)
C111 N1 C1 114.3(3)
C112 N1 C1 112.9(3)
C111 N1 H1 105.6
C112 N1 H1 105.6
C1 N1 H1 105.6
N1 C111 H11A 109.5
N1 C111 H11B 109.5
H11A C111 H11B 109.5
N1 C111 H11C 109.5
H11A C111 H11C 109.5
H11B C111 H11C 109.5
N1 C112 H11D 109.5
N1 C112 H11E 109.5
H11D C112 H11E 109.5
N1 C112 H11F 109.5
H11D C112 H11F 109.5
H11E C112 H11F 109.5
N1 C1 C2 116.3(3)
N1 C1 H1A 108.2
C2 C1 H1A 108.2
N1 C1 H1B 108.2
C2 C1 H1B 108.2
H1A C1 H1B 107.4
O11 C2 C1 108.8(3)
O11 C2 H2A 109.9
C1 C2 H2A 109.9
O11 C2 H2B 109.9
C1 C2 H2B 109.9
H2A C2 H2B 108.3
C11 O11 C2 113.4(3)
C211 N21 C212 111.9(6)
C211 N21 C21 114.3(6)
C212 N21 C21 113.7(5)
C211 N21 H21 105.3
C212 N21 H21 105.3
C21 N21 H21 105.3
N21 C211 H21A 109.5
N21 C211 H21B 109.5
H21A C211 H21B 109.5
N21 C211 H21C 109.5
H21A C211 H21C 109.5
H21B C211 H21C 109.5
N21 C212 H21D 109.5
N21 C212 H21E 109.5
H21D C212 H21E 109.5
N21 C212 H21F 109.5
H21D C212 H21F 109.5
H21E C212 H21F 109.5
N21 C21 C22 116.8(6)
N21 C21 H21G 108.1
C22 C21 H21G 108.1
N21 C21 H21H 108.1
C22 C21 H21H 108.1
H21G C21 H21H 107.3
C21 C22 H22A 109.9
C21 C22 H22B 109.9
H22A C22 H22B 108.3
O12 C11 O11 123.37(13)
O12 C11 C12 124.45(13)
O11 C11 C12 112.07(11)
O13 C12 C121 106.58(10)
O13 C12 C131 109.47(11)
C121 C12 C131 111.76(11)
O13 C12 C11 108.04(11)
C121 C12 C11 105.98(11)
C131 C12 C11 114.62(11)
C14 O13 C12 114.74(10)
O13 C14 C15 110.22(13)
O13 C14 H14A 109.6
C15 C14 H14A 109.6
O13 C14 H14B 109.6
C15 C14 H14B 109.6
H14A C14 H14B 108.1
C16 C15 C14 174.3(2)
C15 C16 H16 180.0
C122 C121 C126 118.53(14)
C122 C121 C12 121.32(13)
C126 C121 C12 120.15(13)
C123 C122 C121 120.45(15)
C123 C122 H122 119.8
C121 C122 H122 119.8
C124 C123 C122 120.53(16)
C124 C123 H123 119.7
C122 C123 H123 119.7
C123 C124 C125 119.72(17)
C123 C124 H124 120.1
C125 C124 H124 120.1
C124 C125 C126 120.22(17)
C124 C125 H125 119.9
C126 C125 H125 119.9
C125 C126 C121 120.53(15)
C125 C126 H126 119.7
C121 C126 H126 119.7
C132 C131 C136 118.23(14)
C132 C131 C12 118.48(13)
C136 C131 C12 122.91(13)
C133 C132 C131 121.04(15)
C133 C132 H132 119.5
C131 C132 H132 119.5
C132 C133 C134 120.36(16)
C132 C133 H133 119.8
C134 C133 H133 119.8
C133 C134 C135 119.54(16)
C133 C134 H134 120.2
C135 C134 H134 120.2
C134 C135 C136 120.19(16)
C134 C135 H135 119.9
C136 C135 H135 119.9
C135 C136 C131 120.62(15)
C135 C136 H136 119.7
C131 C136 H136 119.7
O31 C31 C36 124.73(15)
O31 C31 C32 123.31(15)
C36 C31 C32 111.87(13)
C33 C32 C31 124.78(15)
C33 C32 N32 117.05(14)
C31 C32 N32 118.17(14)
O32 N32 O33 123.34(16)
O32 N32 C32 118.84(15)
O33 N32 C32 117.82(15)
C32 C33 C34 118.50(15)
C32 C33 H33 120.8
C34 C33 H33 120.8
C35 C34 C33 121.46(14)
C35 C34 N34 118.57(15)
C33 C34 N34 119.97(15)
O35 N34 O34 123.21(15)
O35 N34 C34 118.67(15)
O34 N34 C34 118.12(17)
C36 C35 C34 119.12(15)
C36 C35 H35 120.4
C34 C35 H35 120.4
C35 C36 C31 124.26(14)
C35 C36 N36 116.46(15)
C31 C36 N36 119.27(13)
O36 N36 O37 122.06(15)
O36 N36 C36 118.51(14)
O37 N36 C36 119.38(15)

loop_
_geom_bond_atom_site_label_1
_geom_bond_atom_site_label_2
_geom_bond_distance
N1 C111 1.492(3)
N1 C112 1.492(4)
N1 C1 1.495(3)
N1 H1 0.9800
C111 H11A 0.9600
C111 H11B 0.9600
C111 H11C 0.9600
C112 H11D 0.9600
C112 H11E 0.9600
C112 H11F 0.9600
C1 C2 1.503(3)
C1 H1A 0.9700
C1 H1B 0.9700
C2 O11 1.447(3)
C2 H2A 0.9700
C2 H2B 0.9700
O11 C11 1.3432(16)
N21 C211 1.489(5)
N21 C212 1.490(5)
N21 C21 1.493(4)
N21 H21 0.9800
C211 H21A 0.9600
C211 H21B 0.9600
C211 H21C 0.9600
C212 H21D 0.9600
C212 H21E 0.9600
C212 H21F 0.9600
C21 C22 1.502(4)
C21 H21G 0.9700
C21 H21H 0.9700
C22 H22A 0.9700
C22 H22B 0.9700
C11 O12 1.1925(17)
C11 C12 1.546(2)
C12 O13 1.4311(15)
C12 C121 1.529(2)
C12 C131 1.532(2)
O13 C14 1.4261(19)
C14 C15 1.447(2)
C14 H14A 0.9700
C14 H14B 0.9700
C15 C16 1.169(2)
C16 H16 0.9300
C121 C122 1.387(2)
C121 C126 1.390(2)
C122 C123 1.381(2)
C122 H122 0.9300
C123 C124 1.373(3)
C123 H123 0.9300
C124 C125 1.374(3)
C124 H124 0.9300
C125 C126 1.383(2)
C125 H125 0.9300
C126 H126 0.9300
C131 C132 1.386(2)
C131 C136 1.389(2)
C132 C133 1.376(2)
C132 H132 0.9300
C133 C134 1.377(3)
C133 H133 0.9300
C134 C135 1.377(3)
C134 H134 0.9300
C135 C136 1.387(2)
C135 H135 0.9300
C136 H136 0.9300
C31 O31 1.2486(17)
C31 C36 1.439(2)
C31 C32 1.445(2)
C32 C33 1.367(2)
C32 N32 1.459(2)
N32 O32 1.220(2)
N32 O33 1.2267(19)
C33 C34 1.385(2)
C33 H33 0.9300
C34 C35 1.379(2)
C34 N34 1.445(2)
N34 O35 1.222(2)
N34 O34 1.223(2)
C35 C36 1.371(2)
C35 H35 0.9300
C36 N36 1.453(2)
N36 O36 1.2170(19)
N36 O37 1.2226(18)

loop_
_geom_hbond_atom_site_label_D
_geom_hbond_atom_site_label_H
_geom_hbond_atom_site_label_A
_geom_hbond_site_symmetry_A
_geom_hbond_distance_DH
_geom_hbond_distance_HA
_geom_hbond_distance_DA
_geom_hbond_angle_DHA
_geom_hbond_publ_flag
N1 H1 O31 . 0.98 1.72 2.633(7) 153 y
N1 H1 O37 . 0.98 2.33 3.010(7) 126 y
N21 H21 O31 . 0.98 1.77 2.697(14) 157 y
N21 H21 O37 . 0.98 2.34 2.944(14) 120 y
C2 H2B O33 1_465 0.97 2.56 3.338(9) 137 y
C14 H14B O32 1_465 0.97 2.52 3.407(2) 153 y
C135 H135 O31 1_455 0.93 2.58 3.485(2) 165 y

loop_
_geom_torsion_atom_site_label_1
_geom_torsion_atom_site_label_2
_geom_torsion_atom_site_label_3
_geom_torsion_atom_site_label_4
_geom_torsion
C111 N1 C1 C2 -75.6(5)
C112 N1 C1 C2 54.0(6)
N1 C1 C2 O11 67.3(7)
C1 C2 O11 C11 172.8(4)
C211 N21 C21 C22 -77.1(10)
C212 N21 C21 C22 53.1(12)
C2 O11 C11 O12 2.3(5)
C2 O11 C11 C12 -174.0(5)
O12 C11 C12 O13 13.1(2)
O11 C11 C12 O13 -170.68(11)
O12 C11 C12 C121 -100.86(17)
O11 C11 C12 C121 75.41(14)
O12 C11 C12 C131 135.39(16)
O11 C11 C12 C131 -48.34(17)
C121 C12 O13 C14 -174.95(12)
C131 C12 O13 C14 -53.92(15)
C11 C12 O13 C14 71.53(15)
C12 O13 C14 C15 -171.72(13)
O13 C12 C121 C122 -7.05(18)
C131 C12 C121 C122 -126.61(14)
C11 C12 C121 C122 107.87(15)
O13 C12 C121 C126 173.18(13)
C131 C12 C121 C126 53.63(17)
C11 C12 C121 C126 -71.90(16)
C126 C121 C122 C123 -0.5(2)
C12 C121 C122 C123 179.77(14)
C121 C122 C123 C124 0.9(3)
C122 C123 C124 C125 -0.4(3)
C123 C124 C125 C126 -0.6(3)
C124 C125 C126 C121 1.0(3)
C122 C121 C126 C125 -0.4(2)
C12 C121 C126 C125 179.32(15)
O13 C12 C131 C132 -76.50(16)
C121 C12 C131 C132 41.34(17)
C11 C12 C131 C132 161.95(13)
O13 C12 C131 C136 96.35(16)
C121 C12 C131 C136 -145.81(14)
C11 C12 C131 C136 -25.2(2)
C136 C131 C132 C133 0.0(2)
C12 C131 C132 C133 173.15(15)
C131 C132 C133 C134 0.5(3)
C132 C133 C134 C135 0.1(3)
C133 C134 C135 C136 -1.0(3)
C134 C135 C136 C131 1.4(3)
C132 C131 C136 C135 -0.9(2)
C12 C131 C136 C135 -173.77(14)
O31 C31 C32 C33 -176.05(16)
C36 C31 C32 C33 0.6(2)
O31 C31 C32 N32 4.9(2)
C36 C31 C32 N32 -178.42(13)
C33 C32 N32 O32 -142.86(17)
C31 C32 N32 O32 36.3(2)
C33 C32 N32 O33 36.5(2)
C31 C32 N32 O33 -144.32(16)
C31 C32 C33 C34 -0.7(2)
N32 C32 C33 C34 178.39(14)
C32 C33 C34 C35 0.8(2)
C32 C33 C34 N34 -179.70(14)
C35 C34 N34 O35 0.1(2)
C33 C34 N34 O35 -179.37(15)
C35 C34 N34 O34 179.07(16)
C33 C34 N34 O34 -0.4(2)
C33 C34 C35 C36 -0.9(2)
N34 C34 C35 C36 179.57(15)
C34 C35 C36 C31 0.9(2)
C34 C35 C36 N36 -178.34(14)
O31 C31 C36 C35 175.86(16)
C32 C31 C36 C35 -0.8(2)
O31 C31 C36 N36 -4.9(2)
C32 C31 C36 N36 178.50(14)
C35 C36 N36 O36 -25.2(2)
C31 C36 N36 O36 155.44(16)
C35 C36 N36 O37 152.17(16)
C31 C36 N36 O37 -27.2(2)
